data_1547477
loop_
_publ_author_name
'Bronner, Sarah M.'
'Herbert, Myles B.'
'Patel, Paresma R.'
'Marx, Vanessa M.'
'Grubbs, Robert H.'

_publ_section_title
;
 Ru-based Z-selective metathesis catalysts with modified cyclometalated
 carbene ligands
;
_journal_name_full 'Chemical Science'
_journal_page_first 4091
_journal_page_last 4098
_journal_paper_doi 10.1039/C4SC01541J
_journal_volume 5
_journal_year 2014
_chemical_formula_moiety 'C37 H51 N3 O4 Ru, C4 H10 O'
_chemical_formula_sum 'C41 H61 N3 O5 Ru'
_chemical_formula_weight 776.99
_space_group_crystal_system triclinic
_space_group_IT_number 2
_space_group_name_Hall '-P 1'
_space_group_name_H-M_alt 'P -1'
_symmetry_space_group_name_Hall '-P 1'
_symmetry_space_group_name_H-M 'P -1'
_atom_sites_solution_hydrogens difmap
_atom_sites_solution_primary direct
_cell_angle_alpha 77.754(2)
_cell_angle_beta 78.100(2)
_cell_angle_gamma 63.815(2)
_cell_formula_units_Z 2
_cell_length_a 10.5807(5)
_cell_length_b 11.4363(6)
_cell_length_c 18.2848(9)
_cell_measurement_reflns_used 9675
_cell_measurement_temperature 100
_cell_measurement_theta_max 33.51
_cell_measurement_theta_min 2.16
_cell_volume 1924.23(17)
_computing_cell_refinement 'SAINT V8.34A (Bruker-AXS, 2007)'
_computing_data_collection 'APEX2 2014.1-1 (Bruker-AXS, 2007)'
_computing_data_reduction 'SAINT V8.34A (Bruker-AXS, 2007)'
_computing_molecular_graphics 'DIAMOND 3 (Crystal Impact, 1999)'
_computing_publication_material 'Olex2 (Dolomanov et al., 2009)'
_computing_structure_refinement 'SHELXL-2014/2 (Sheldrick, 2014)'
_computing_structure_solution 'XT-2014/1 (Sheldrick, 2012)'
_diffrn_ambient_temperature 100
_diffrn_detector_area_resol_mean 8.33
_diffrn_measured_fraction_theta_full 1.000
_diffrn_measured_fraction_theta_max 0.994
_diffrn_measurement_device_type 'Bruker APEX-II CCD'
_diffrn_measurement_method '\f and \w scans'
_diffrn_radiation_type MoK\a
_diffrn_radiation_wavelength 0.71073
_diffrn_reflns_av_R_equivalents 0.0900
_diffrn_reflns_av_unetI/netI 0.0542
_diffrn_reflns_Laue_measured_fraction_full 1.000
_diffrn_reflns_Laue_measured_fraction_max 0.994
_diffrn_reflns_limit_h_max 21
_diffrn_reflns_limit_h_min -21
_diffrn_reflns_limit_k_max 23
_diffrn_reflns_limit_k_min -23
_diffrn_reflns_limit_l_max 36
_diffrn_reflns_limit_l_min -36
_diffrn_reflns_number 323089
_diffrn_reflns_point_group_measured_fraction_full 1.000
_diffrn_reflns_point_group_measured_fraction_max 0.994
_diffrn_reflns_theta_full 25.000
_diffrn_reflns_theta_max 45.967
_diffrn_reflns_theta_min 2.004
_diffrn_source_current 30
_diffrn_source_power 1.5
_diffrn_source_target Mo
_diffrn_source_voltage 50
_diffrn_standards_number 0
_exptl_absorpt_coefficient_mu 0.454
_exptl_absorpt_correction_T_max 1.0000
_exptl_absorpt_correction_T_min 0.9242
_exptl_absorpt_correction_type multi-scan
_exptl_absorpt_process_details
;
SADABS-2012/1 (Bruker,2012) was used for absorption correction.
wR2(int) was 0.0710 before and 0.0665 after correction.
The Ratio of minimum to maximum transmission is 0.9242.
The \l/2 correction factor is 0.0015.
;
_exptl_crystal_colour purple
_exptl_crystal_density_diffrn 1.341
_exptl_crystal_description plate
_exptl_crystal_F_000 824
_exptl_crystal_size_max 0.33
_exptl_crystal_size_mid 0.12
_exptl_crystal_size_min 0.08
_refine_diff_density_max 1.011
_refine_diff_density_min -1.856
_refine_diff_density_rms 0.110
_refine_ls_extinction_coef .
_refine_ls_extinction_method none
_refine_ls_goodness_of_fit_ref 1.151
_refine_ls_hydrogen_treatment refall
_refine_ls_matrix_type full
_refine_ls_number_parameters 695
_refine_ls_number_reflns 33181
_refine_ls_number_restraints 0
_refine_ls_restrained_S_all 1.151
_refine_ls_R_factor_all 0.0642
_refine_ls_R_factor_gt 0.0377
_refine_ls_shift/su_max 0.002
_refine_ls_shift/su_mean 0.000
_refine_ls_structure_factor_coef Fsqd
_refine_ls_weighting_details 'w=1/[\s^2^(Fo^2^)+(0.0300P)^2^] where P=(Fo^2^+2Fc^2^)/3'
_refine_ls_weighting_scheme calc
_refine_ls_wR_factor_gt 0.0731
_refine_ls_wR_factor_ref 0.0802
_reflns_Friedel_coverage 0.000
_reflns_Friedel_fraction_full .
_reflns_Friedel_fraction_max .
_reflns_number_gt 25302
_reflns_number_total 33181
_reflns_threshold_expression 'I > 2\s(I)'
_cod_data_source_file c4sc01541j2-5.cif
_cod_data_source_block a14083
_cod_database_code 1547477
_shelx_space_group_comment
;
The symmetry employed for this shelxl refinement is uniquely defined
by the following loop, which should always be used as a source of
symmetry information in preference to the above space-group names.
They are only intended as comments.
;
_shelx_estimated_absorpt_t_max 0.965
_shelx_estimated_absorpt_t_min 0.865
_olex2_refinement_description
;
;

loop_
_space_group_symop_operation_xyz
'x, y, z'
'-x, -y, -z'

loop_
_atom_site_label
_atom_site_type_symbol
_atom_site_fract_x
_atom_site_fract_y
_atom_site_fract_z
_atom_site_U_iso_or_equiv
_atom_site_adp_type
_atom_site_occupancy
_atom_site_site_symmetry_order
_atom_site_calc_flag
_atom_site_refinement_flags_posn
_atom_site_refinement_flags_adp
_atom_site_refinement_flags_occupancy
_atom_site_disorder_assembly
_atom_site_disorder_group
Ru1 Ru 0.18713(2) 0.20898(2) 0.19783(2) 0.00938(1) Uani 1 1 d . . . . .
O1 O 0.23422(7) 0.39165(6) 0.14697(4) 0.01398(10) Uani 1 1 d . . . . .
O2 O 0.02178(7) 0.24459(6) 0.12046(4) 0.01629(11) Uani 1 1 d . . . . .
O3 O 0.24539(7) 0.15518(6) 0.08175(3) 0.01545(10) Uani 1 1 d . . . . .
O4 O 0.09297(9) 0.17989(7) 0.00877(4) 0.02286(14) Uani 1 1 d . . . . .
N1 N 0.10957(8) 0.05614(7) 0.32767(4) 0.01493(12) Uani 1 1 d . . . . .
N2 N 0.22933(7) -0.07871(6) 0.24464(4) 0.01057(10) Uani 1 1 d . . . . .
N3 N 0.11887(8) 0.19278(7) 0.06801(4) 0.01489(12) Uani 1 1 d . . . . .
C1 C 0.17420(8) 0.04909(7) 0.25609(4) 0.01074(11) Uani 1 1 d . . . . .
C2 C 0.11157(10) -0.06925(8) 0.36755(5) 0.01649(14) Uani 1 1 d . . . . .
C3 C 0.23084(9) -0.16723(8) 0.31865(4) 0.01355(12) Uani 1 1 d . . . . .
C4 C 0.37214(12) -0.21205(11) 0.34857(6) 0.02277(18) Uani 1 1 d . . . . .
C5 C 0.20505(11) -0.28609(9) 0.31456(5) 0.01871(15) Uani 1 1 d . . . . .
C6 C 0.05183(9) 0.18068(8) 0.35738(4) 0.01381(13) Uani 1 1 d . . . . .
C7 C 0.03646(9) 0.28478(8) 0.28702(4) 0.01260(12) Uani 1 1 d . . . . .
C8 C -0.01114(10) 0.41928(8) 0.31256(5) 0.01597(14) Uani 1 1 d . . . . .
C9 C 0.09207(11) 0.41700(9) 0.36125(5) 0.01824(15) Uani 1 1 d . . . . .
C10 C 0.10018(11) 0.31523(9) 0.43200(5) 0.01815(15) Uani 1 1 d . . . . .
C11 C -0.04738(12) 0.34813(10) 0.47755(5) 0.02107(17) Uani 1 1 d . . . . .
C12 C -0.14926(11) 0.34833(10) 0.42891(5) 0.02061(16) Uani 1 1 d . . . . .
C13 C -0.09446(10) 0.21116(9) 0.40447(5) 0.01853(15) Uani 1 1 d . . . . .
C14 C 0.15385(10) 0.17951(9) 0.40699(5) 0.01650(14) Uani 1 1 d . . . . .
C15 C -0.15917(11) 0.45290(10) 0.35947(6) 0.02094(16) Uani 1 1 d . . . . .
C16 C 0.26512(8) -0.12059(7) 0.17126(4) 0.00985(11) Uani 1 1 d . . . . .
C17 C 0.15813(8) -0.12594(7) 0.13856(4) 0.01095(11) Uani 1 1 d . . . . .
C18 C 0.19297(9) -0.16434(8) 0.06674(5) 0.01327(12) Uani 1 1 d . . . . .
C19 C 0.32885(9) -0.19590(8) 0.02815(5) 0.01473(13) Uani 1 1 d . . . . .
C20 C 0.43232(9) -0.18957(8) 0.06097(5) 0.01447(13) Uani 1 1 d . . . . .
C21 C 0.40318(8) -0.15224(8) 0.13273(4) 0.01166(11) Uani 1 1 d . . . . .
C22 C 0.00675(8) -0.09196(8) 0.17708(5) 0.01375(12) Uani 1 1 d . . . . .
C23 C -0.10194(10) 0.02622(9) 0.13292(6) 0.02075(17) Uani 1 1 d . . . . .
C24 C -0.03331(10) -0.20857(9) 0.18650(5) 0.01762(15) Uani 1 1 d . . . . .
C25 C 0.52009(9) -0.14372(8) 0.16447(5) 0.01449(13) Uani 1 1 d . . . . .
C26 C 0.57714(10) -0.04931(10) 0.11233(6) 0.02065(16) Uani 1 1 d . . . . .
C27 C 0.64149(10) -0.28063(10) 0.17910(6) 0.02059(16) Uani 1 1 d . . . . .
C28 C 0.35164(9) 0.16868(8) 0.23712(5) 0.01288(12) Uani 1 1 d . . . . .
C29 C 0.42177(9) 0.25781(8) 0.21661(5) 0.01361(12) Uani 1 1 d . . . . .
C30 C 0.54939(10) 0.23186(10) 0.24141(6) 0.01929(15) Uani 1 1 d . . . . .
C31 C 0.61366(11) 0.31889(11) 0.21874(6) 0.02375(18) Uani 1 1 d . . . . .
C32 C 0.54949(11) 0.43381(11) 0.17115(6) 0.02341(18) Uani 1 1 d . . . . .
C33 C 0.42167(10) 0.46400(9) 0.14577(6) 0.01897(15) Uani 1 1 d . . . . .
C34 C 0.35906(9) 0.37552(8) 0.16823(5) 0.01375(12) Uani 1 1 d . . . . .
C35 C 0.16816(10) 0.50467(8) 0.09041(5) 0.01523(13) Uani 1 1 d . . . . .
C36 C 0.24820(12) 0.47831(11) 0.01264(6) 0.02352(18) Uani 1 1 d . . . . .
C37 C 0.01514(10) 0.52757(9) 0.09646(5) 0.01765(14) Uani 1 1 d . . . . .
H2A H 0.0163(15) -0.0673(14) 0.3686(8) 0.022(3) Uiso 1 1 d . . . . .
H2B H 0.1326(14) -0.0850(13) 0.4195(8) 0.021(3) Uiso 1 1 d . . . . .
H4A H 0.4456(15) -0.2677(14) 0.3194(8) 0.022(3) Uiso 1 1 d . . . . .
H4B H 0.3652(16) -0.2593(15) 0.4002(9) 0.029(4) Uiso 1 1 d . . . . .
H4C H 0.3900(17) -0.1380(16) 0.3515(9) 0.033(4) Uiso 1 1 d . . . . .
H5A H 0.1092(16) -0.2602(15) 0.3041(8) 0.030(4) Uiso 1 1 d . . . . .
H5B H 0.2178(16) -0.3393(15) 0.3611(9) 0.031(4) Uiso 1 1 d . . . . .
H5C H 0.2698(16) -0.3352(15) 0.2770(9) 0.029(4) Uiso 1 1 d . . . . .
H7 H -0.0405(14) 0.2876(13) 0.2621(7) 0.016(3) Uiso 1 1 d . . . . .
H8 H -0.0163(13) 0.4842(12) 0.2691(7) 0.011(3) Uiso 1 1 d . . . . .
H9A H 0.0606(14) 0.5065(13) 0.3751(7) 0.019(3) Uiso 1 1 d . . . . .
H9B H 0.1877(14) 0.3936(13) 0.3341(8) 0.020(3) Uiso 1 1 d . . . . .
H10 H 0.1639(13) 0.3150(12) 0.4624(7) 0.014(3) Uiso 1 1 d . . . . .
H11A H -0.0376(14) 0.2797(13) 0.5233(8) 0.020(3) Uiso 1 1 d . . . . .
H11B H -0.0821(15) 0.4335(15) 0.4920(8) 0.027(4) Uiso 1 1 d . . . . .
H12 H -0.2417(15) 0.3693(14) 0.4589(8) 0.026(4) Uiso 1 1 d . . . . .
H13A H -0.0847(14) 0.1399(14) 0.4491(8) 0.021(3) Uiso 1 1 d . . . . .
H13B H -0.1580(15) 0.2112(13) 0.3741(8) 0.023(3) Uiso 1 1 d . . . . .
H14A H 0.1613(14) 0.1103(14) 0.4491(8) 0.022(3) Uiso 1 1 d . . . . .
H14B H 0.2456(15) 0.1560(14) 0.3800(8) 0.021(3) Uiso 1 1 d . . . . .
H15A H -0.1973(14) 0.5441(14) 0.3749(8) 0.021(3) Uiso 1 1 d . . . . .
H15B H -0.2257(15) 0.4579(14) 0.3261(8) 0.023(3) Uiso 1 1 d . . . . .
H18 H 0.1223(14) -0.1658(13) 0.0463(7) 0.017(3) Uiso 1 1 d . . . . .
H19 H 0.3506(14) -0.2221(13) -0.0203(8) 0.020(3) Uiso 1 1 d . . . . .
H20 H 0.5268(14) -0.2102(13) 0.0349(8) 0.019(3) Uiso 1 1 d . . . . .
H22 H 0.0029(13) -0.0716(13) 0.2269(7) 0.016(3) Uiso 1 1 d . . . . .
H23A H -0.0876(15) 0.1021(15) 0.1283(8) 0.028(4) Uiso 1 1 d . . . . .
H23B H -0.1977(16) 0.0460(14) 0.1579(8) 0.027(4) Uiso 1 1 d . . . . .
H23C H -0.0980(15) 0.0109(14) 0.0821(8) 0.026(4) Uiso 1 1 d . . . . .
H24A H -0.0421(15) -0.2245(14) 0.1402(8) 0.022(3) Uiso 1 1 d . . . . .
H24B H -0.1214(15) -0.1923(14) 0.2208(8) 0.025(4) Uiso 1 1 d . . . . .
H24C H 0.0371(15) -0.2908(14) 0.2068(8) 0.024(3) Uiso 1 1 d . . . . .
H25 H 0.4809(13) -0.1091(12) 0.2126(7) 0.013(3) Uiso 1 1 d . . . . .
H26A H 0.6198(16) -0.0795(15) 0.0655(9) 0.032(4) Uiso 1 1 d . . . . .
H26B H 0.6467(17) -0.0441(16) 0.1357(9) 0.035(4) Uiso 1 1 d . . . . .
H26C H 0.5013(15) 0.0339(14) 0.1024(8) 0.023(3) Uiso 1 1 d . . . . .
H27A H 0.6088(14) -0.3409(14) 0.2121(8) 0.020(3) Uiso 1 1 d . . . . .
H27B H 0.7133(16) -0.2766(14) 0.2005(8) 0.028(4) Uiso 1 1 d . . . . .
H27C H 0.6885(16) -0.3153(15) 0.1336(8) 0.029(4) Uiso 1 1 d . . . . .
H28 H 0.4042(13) 0.0888(13) 0.2681(7) 0.016(3) Uiso 1 1 d . . . . .
H30 H 0.5933(15) 0.1480(14) 0.2737(8) 0.025(3) Uiso 1 1 d . . . . .
H31 H 0.6991(15) 0.3005(14) 0.2341(8) 0.025(3) Uiso 1 1 d . . . . .
H32 H 0.5947(16) 0.4943(16) 0.1524(9) 0.035(4) Uiso 1 1 d . . . . .
H33 H 0.3794(15) 0.5422(15) 0.1131(8) 0.026(4) Uiso 1 1 d . . . . .
H35 H 0.1722(13) 0.5808(12) 0.1047(7) 0.014(3) Uiso 1 1 d . . . . .
H36A H 0.3394(16) 0.4631(15) 0.0118(8) 0.027(4) Uiso 1 1 d . . . . .
H36B H 0.2057(15) 0.5542(14) -0.0241(8) 0.024(3) Uiso 1 1 d . . . . .
H36C H 0.2446(15) 0.3995(15) -0.0001(8) 0.026(4) Uiso 1 1 d . . . . .
H37A H 0.0070(14) 0.4587(14) 0.0802(8) 0.022(3) Uiso 1 1 d . . . . .
H37B H -0.0326(14) 0.6076(14) 0.0652(8) 0.022(3) Uiso 1 1 d . . . . .
H37C H -0.0295(16) 0.5363(15) 0.1469(9) 0.029(4) Uiso 1 1 d . . . . .
O5 O 0.38770(8) 0.25318(8) 0.53123(4) 0.02531(14) Uani 1 1 d . . . . .
C38 C 0.27946(17) 0.15026(15) 0.63340(8) 0.0390(3) Uani 1 1 d . . . . .
C39 C 0.38492(13) 0.13055(11) 0.56303(7) 0.0282(2) Uani 1 1 d . . . . .
C40 C 0.48044(14) 0.24729(13) 0.46266(7) 0.0305(2) Uani 1 1 d . . . . .
C41 C 0.46328(17) 0.38377(15) 0.42946(9) 0.0373(3) Uani 1 1 d . . . . .
H38A H 0.1845(18) 0.2170(17) 0.6222(9) 0.040(4) Uiso 1 1 d . . . . .
H38B H 0.312(2) 0.179(2) 0.6707(12) 0.059(6) Uiso 1 1 d . . . . .
H38C H 0.269(2) 0.065(2) 0.6532(12) 0.063(6) Uiso 1 1 d . . . . .
H39A H 0.4795(15) 0.0652(14) 0.5741(8) 0.025(3) Uiso 1 1 d . . . . .
H39B H 0.3575(16) 0.0968(15) 0.5272(9) 0.032(4) Uiso 1 1 d . . . . .
H40A H 0.4593(19) 0.2038(18) 0.4269(10) 0.047(5) Uiso 1 1 d . . . . .
H40B H 0.5757(18) 0.1890(17) 0.4725(9) 0.037(4) Uiso 1 1 d . . . . .
H41A H 0.5192(18) 0.3807(16) 0.3837(10) 0.039(4) Uiso 1 1 d . . . . .
H41B H 0.4804(19) 0.4241(18) 0.4639(10) 0.048(5) Uiso 1 1 d . . . . .
H41C H 0.372(2) 0.4307(17) 0.4168(10) 0.043(5) Uiso 1 1 d . . . . .

loop_
_atom_site_aniso_label
_atom_site_aniso_U_11
_atom_site_aniso_U_22
_atom_site_aniso_U_33
_atom_site_aniso_U_23
_atom_site_aniso_U_13
_atom_site_aniso_U_12
Ru1 0.01125(2) 0.00946(2) 0.00847(2) -0.00173(2) -0.00043(2) -0.00538(2)
O1 0.0162(3) 0.0121(2) 0.0153(2) 0.00145(19) -0.0041(2) -0.0079(2)
O2 0.0165(3) 0.0163(3) 0.0175(3) -0.0044(2) -0.0024(2) -0.0071(2)
O3 0.0173(3) 0.0164(3) 0.0129(2) -0.0032(2) -0.0010(2) -0.0071(2)
O4 0.0359(4) 0.0238(3) 0.0142(3) -0.0014(2) -0.0100(3) -0.0148(3)
N1 0.0239(3) 0.0120(3) 0.0100(3) -0.0030(2) 0.0032(2) -0.0100(2)
N2 0.0136(3) 0.0100(2) 0.0088(2) -0.00131(18) -0.00040(19) -0.0060(2)
N3 0.0222(3) 0.0123(3) 0.0124(3) -0.0003(2) -0.0047(2) -0.0087(2)
C1 0.0125(3) 0.0119(3) 0.0099(3) -0.0025(2) -0.0006(2) -0.0069(2)
C2 0.0254(4) 0.0143(3) 0.0114(3) -0.0023(2) 0.0029(3) -0.0117(3)
C3 0.0186(3) 0.0122(3) 0.0107(3) -0.0001(2) -0.0015(2) -0.0079(3)
C4 0.0242(4) 0.0248(4) 0.0186(4) 0.0048(3) -0.0083(3) -0.0106(4)
C5 0.0291(5) 0.0129(3) 0.0154(3) -0.0007(3) -0.0005(3) -0.0116(3)
C6 0.0195(3) 0.0131(3) 0.0105(3) -0.0042(2) 0.0019(2) -0.0087(3)
C7 0.0146(3) 0.0126(3) 0.0113(3) -0.0036(2) -0.0002(2) -0.0061(2)
C8 0.0211(4) 0.0126(3) 0.0134(3) -0.0039(2) 0.0002(3) -0.0064(3)
C9 0.0259(4) 0.0167(3) 0.0159(3) -0.0055(3) 0.0002(3) -0.0121(3)
C10 0.0255(4) 0.0193(4) 0.0132(3) -0.0057(3) -0.0018(3) -0.0111(3)
C11 0.0307(5) 0.0208(4) 0.0131(3) -0.0081(3) 0.0037(3) -0.0123(4)
C12 0.0231(4) 0.0225(4) 0.0167(4) -0.0100(3) 0.0066(3) -0.0106(3)
C13 0.0228(4) 0.0209(4) 0.0150(3) -0.0072(3) 0.0053(3) -0.0131(3)
C14 0.0226(4) 0.0159(3) 0.0116(3) -0.0031(3) -0.0022(3) -0.0081(3)
C15 0.0204(4) 0.0190(4) 0.0197(4) -0.0085(3) 0.0014(3) -0.0039(3)
C16 0.0110(3) 0.0098(3) 0.0094(3) -0.0020(2) -0.0001(2) -0.0052(2)
C17 0.0110(3) 0.0115(3) 0.0114(3) -0.0022(2) -0.0006(2) -0.0057(2)
C18 0.0145(3) 0.0142(3) 0.0126(3) -0.0032(2) -0.0026(2) -0.0063(3)
C19 0.0167(3) 0.0159(3) 0.0112(3) -0.0039(2) 0.0004(2) -0.0066(3)
C20 0.0126(3) 0.0161(3) 0.0139(3) -0.0043(3) 0.0017(2) -0.0057(3)
C21 0.0108(3) 0.0116(3) 0.0129(3) -0.0024(2) -0.0002(2) -0.0053(2)
C22 0.0113(3) 0.0161(3) 0.0164(3) -0.0062(3) 0.0013(2) -0.0076(3)
C23 0.0128(3) 0.0169(4) 0.0331(5) -0.0046(3) -0.0040(3) -0.0057(3)
C24 0.0184(4) 0.0200(4) 0.0196(4) -0.0058(3) 0.0019(3) -0.0131(3)
C25 0.0110(3) 0.0154(3) 0.0186(3) -0.0053(3) -0.0006(2) -0.0060(3)
C26 0.0172(4) 0.0220(4) 0.0267(4) -0.0054(3) 0.0025(3) -0.0130(3)
C27 0.0136(3) 0.0183(4) 0.0301(5) -0.0070(3) -0.0063(3) -0.0037(3)
C28 0.0142(3) 0.0123(3) 0.0131(3) -0.0016(2) -0.0020(2) -0.0064(2)
C29 0.0136(3) 0.0145(3) 0.0144(3) -0.0033(2) -0.0008(2) -0.0071(3)
C30 0.0163(4) 0.0211(4) 0.0230(4) -0.0042(3) -0.0042(3) -0.0088(3)
C31 0.0189(4) 0.0306(5) 0.0290(5) -0.0076(4) -0.0029(3) -0.0152(4)
C32 0.0241(4) 0.0263(4) 0.0286(5) -0.0077(4) 0.0019(4) -0.0189(4)
C33 0.0228(4) 0.0168(3) 0.0217(4) -0.0027(3) 0.0003(3) -0.0135(3)
C34 0.0152(3) 0.0134(3) 0.0148(3) -0.0035(2) 0.0002(2) -0.0081(3)
C35 0.0195(4) 0.0107(3) 0.0131(3) 0.0001(2) -0.0013(3) -0.0052(3)
C36 0.0246(5) 0.0263(5) 0.0143(4) -0.0025(3) 0.0012(3) -0.0075(4)
C37 0.0193(4) 0.0146(3) 0.0173(4) -0.0009(3) -0.0043(3) -0.0052(3)
O5 0.0256(4) 0.0241(3) 0.0237(3) -0.0087(3) -0.0026(3) -0.0059(3)
C38 0.0431(8) 0.0348(6) 0.0315(6) -0.0014(5) -0.0003(5) -0.0127(6)
C39 0.0305(5) 0.0239(5) 0.0260(5) -0.0053(4) -0.0070(4) -0.0055(4)
C40 0.0297(5) 0.0315(5) 0.0279(5) -0.0103(4) 0.0004(4) -0.0096(4)
C41 0.0382(7) 0.0386(7) 0.0379(7) -0.0051(5) -0.0025(6) -0.0196(6)

loop_
_atom_type_symbol
_atom_type_description
_atom_type_scat_dispersion_real
_atom_type_scat_dispersion_imag
_atom_type_scat_source
C C 0.0033 0.0016 'International Tables Vol C Tables 4.2.6.8 and 6.1.1.4'
H H 0.0000 0.0000 'International Tables Vol C Tables 4.2.6.8 and 6.1.1.4'
N N 0.0061 0.0033 'International Tables Vol C Tables 4.2.6.8 and 6.1.1.4'
O O 0.0106 0.0060 'International Tables Vol C Tables 4.2.6.8 and 6.1.1.4'
Ru Ru -1.2594 0.8363 'International Tables Vol C Tables 4.2.6.8 and 6.1.1.4'

loop_
_exptl_crystal_face_index_h
_exptl_crystal_face_index_k
_exptl_crystal_face_index_l
_exptl_crystal_face_perp_dist
-2.00 0.00 -1.00 0.0420
0.00 0.00 1.00 0.0270
0.00 0.00 -1.00 0.0380
1.00 1.00 1.00 0.1340
1.00 1.00 -1.00 0.1220
-1.00 -1.00 -1.00 0.1290
-2.00 -2.00 1.00 0.1310
-1.00 -2.00 -1.00 0.1470
1.00 2.00 1.00 0.1620
1.00 0.00 1.00 0.0390
-1.00 -2.00 -4.00 0.0920
-3.00 3.00 4.00 0.0660

loop_
_geom_angle_atom_site_label_1
_geom_angle_atom_site_label_2
_geom_angle_atom_site_label_3
_geom_angle
_geom_angle_site_symmetry_1
_geom_angle_site_symmetry_3
O2 Ru1 O1 97.97(2) . .
O3 Ru1 O1 86.96(2) . .
O3 Ru1 O2 56.48(2) . .
C1 Ru1 O1 167.84(3) . .
C1 Ru1 O2 94.16(3) . .
C1 Ru1 O3 100.61(3) . .
C1 Ru1 C7 78.99(3) . .
C7 Ru1 O1 99.06(3) . .
C7 Ru1 O2 94.36(3) . .
C7 Ru1 O3 150.83(3) . .
C28 Ru1 O1 78.05(3) . .
C28 Ru1 O2 165.12(3) . .
C28 Ru1 O3 108.75(3) . .
C28 Ru1 C1 90.43(3) . .
C28 Ru1 C7 100.42(3) . .
C34 O1 Ru1 109.83(5) . .
C34 O1 C35 117.79(6) . .
C35 O1 Ru1 131.68(5) . .
N3 O2 Ru1 91.97(5) . .
N3 O3 Ru1 96.42(5) . .
C1 N1 C2 113.25(7) . .
C1 N1 C6 119.15(7) . .
C6 N1 C2 127.55(7) . .
C1 N2 C3 110.64(6) . .
C1 N2 C16 123.96(6) . .
C16 N2 C3 125.02(6) . .
O2 N3 O3 115.08(7) . .
O4 N3 O2 122.62(8) . .
O4 N3 O3 122.29(8) . .
N1 C1 Ru1 117.34(5) . .
N1 C1 N2 107.53(6) . .
N2 C1 Ru1 134.72(6) . .
N1 C2 C3 101.77(6) . .
N1 C2 H2A 107.9(8) . .
N1 C2 H2B 111.9(8) . .
C3 C2 H2A 114.0(8) . .
C3 C2 H2B 111.9(8) . .
H2A C2 H2B 109.2(11) . .
N2 C3 C2 100.15(6) . .
N2 C3 C4 109.42(7) . .
N2 C3 C5 114.04(7) . .
C4 C3 C2 109.43(8) . .
C5 C3 C2 113.49(7) . .
C5 C3 C4 109.89(8) . .
C3 C4 H4A 111.4(9) . .
C3 C4 H4B 107.8(9) . .
C3 C4 H4C 110.9(9) . .
H4A C4 H4B 108.7(12) . .
H4A C4 H4C 110.0(13) . .
H4B C4 H4C 108.0(13) . .
C3 C5 H5A 111.4(9) . .
C3 C5 H5B 107.8(10) . .
C3 C5 H5C 111.4(9) . .
H5A C5 H5B 109.1(13) . .
H5A C5 H5C 108.6(13) . .
H5B C5 H5C 108.5(13) . .
N1 C6 C7 104.63(6) . .
N1 C6 C13 112.65(7) . .
N1 C6 C14 110.22(7) . .
C7 C6 C14 111.66(7) . .
C13 C6 C7 109.16(7) . .
C13 C6 C14 108.53(7) . .
Ru1 C7 H7 91.5(7) . .
C6 C7 Ru1 111.49(5) . .
C6 C7 H7 106.4(7) . .
C8 C7 Ru1 127.21(6) . .
C8 C7 C6 108.60(6) . .
C8 C7 H7 108.6(7) . .
C7 C8 C15 107.39(7) . .
C7 C8 H8 109.3(7) . .
C9 C8 C7 111.75(7) . .
C9 C8 C15 109.20(7) . .
C9 C8 H8 108.8(7) . .
C15 C8 H8 110.4(7) . .
C8 C9 C10 109.72(7) . .
C8 C9 H9A 109.8(8) . .
C8 C9 H9B 111.8(8) . .
C10 C9 H9A 111.0(8) . .
C10 C9 H9B 108.1(8) . .
H9A C9 H9B 106.4(11) . .
C9 C10 C14 108.40(7) . .
C9 C10 H10 109.3(8) . .
C11 C10 C9 110.33(8) . .
C11 C10 C14 108.67(8) . .
C11 C10 H10 109.8(7) . .
C14 C10 H10 110.3(8) . .
C10 C11 H11A 107.9(8) . .
C10 C11 H11B 108.9(9) . .
C12 C11 C10 109.74(7) . .
C12 C11 H11A 110.6(8) . .
C12 C11 H11B 109.1(9) . .
H11A C11 H11B 110.6(12) . .
C11 C12 C13 109.88(8) . .
C11 C12 C15 108.65(8) . .
C11 C12 H12 108.2(9) . .
C13 C12 H12 109.5(9) . .
C15 C12 C13 110.36(7) . .
C15 C12 H12 110.2(9) . .
C6 C13 C12 108.24(7) . .
C6 C13 H13A 108.8(8) . .
C6 C13 H13B 108.9(8) . .
C12 C13 H13A 112.2(8) . .
C12 C13 H13B 109.9(8) . .
H13A C13 H13B 108.7(11) . .
C6 C14 H14A 107.5(8) . .
C6 C14 H14B 109.9(8) . .
C10 C14 C6 110.20(7) . .
C10 C14 H14A 112.7(8) . .
C10 C14 H14B 110.2(9) . .
H14A C14 H14B 106.2(11) . .
C8 C15 H15A 109.9(8) . .
C8 C15 H15B 107.9(8) . .
C12 C15 C8 109.81(8) . .
C12 C15 H15A 111.0(8) . .
C12 C15 H15B 111.9(8) . .
H15A C15 H15B 106.2(11) . .
C17 C16 N2 118.65(7) . .
C21 C16 N2 120.15(7) . .
C21 C16 C17 121.18(7) . .
C16 C17 C22 123.66(7) . .
C18 C17 C16 118.32(7) . .
C18 C17 C22 118.01(7) . .
C17 C18 H18 117.0(8) . .
C19 C18 C17 121.05(7) . .
C19 C18 H18 121.9(8) . .
C18 C19 H19 119.9(8) . .
C20 C19 C18 119.84(7) . .
C20 C19 H19 120.3(8) . .
C19 C20 C21 121.39(7) . .
C19 C20 H20 121.0(8) . .
C21 C20 H20 117.6(8) . .
C16 C21 C25 123.05(7) . .
C20 C21 C16 118.21(7) . .
C20 C21 C25 118.71(7) . .
C17 C22 C23 112.19(7) . .
C17 C22 C24 111.29(7) . .
C17 C22 H22 106.8(7) . .
C23 C22 C24 107.88(7) . .
C23 C22 H22 109.7(8) . .
C24 C22 H22 108.9(8) . .
C22 C23 H23A 112.2(9) . .
C22 C23 H23B 111.1(9) . .
C22 C23 H23C 112.0(9) . .
H23A C23 H23B 106.6(12) . .
H23A C23 H23C 106.8(12) . .
H23B C23 H23C 107.8(12) . .
C22 C24 H24A 111.6(9) . .
C22 C24 H24B 109.9(8) . .
C22 C24 H24C 113.7(9) . .
H24A C24 H24B 110.5(12) . .
H24A C24 H24C 103.9(12) . .
H24B C24 H24C 107.0(12) . .
C21 C25 C26 111.65(7) . .
C21 C25 C27 110.76(7) . .
C21 C25 H25 108.7(7) . .
C26 C25 C27 110.33(7) . .
C26 C25 H25 107.2(7) . .
C27 C25 H25 108.0(7) . .
C25 C26 H26A 111.1(10) . .
C25 C26 H26B 108.5(10) . .
C25 C26 H26C 109.7(9) . .
H26A C26 H26B 108.7(13) . .
H26A C26 H26C 106.9(13) . .
H26B C26 H26C 112.0(13) . .
C25 C27 H27A 111.9(8) . .
C25 C27 H27B 111.3(9) . .
C25 C27 H27C 111.4(9) . .
H27A C27 H27B 108.2(12) . .
H27A C27 H27C 109.4(12) . .
H27B C27 H27C 104.3(12) . .
Ru1 C28 H28 127.1(8) . .
C29 C28 Ru1 120.10(6) . .
C29 C28 H28 112.7(8) . .
C30 C29 C28 123.54(8) . .
C30 C29 C34 118.18(8) . .
C34 C29 C28 118.27(7) . .
C29 C30 H30 117.1(9) . .
C31 C30 C29 121.25(9) . .
C31 C30 H30 121.6(9) . .
C30 C31 H31 121.1(9) . .
C32 C31 C30 119.26(9) . .
C32 C31 H31 119.6(9) . .
C31 C32 C33 121.31(9) . .
C31 C32 H32 120.8(9) . .
C33 C32 H32 117.8(9) . .
C32 C33 H33 120.5(9) . .
C34 C33 C32 118.92(9) . .
C34 C33 H33 120.5(9) . .
O1 C34 C29 113.67(7) . .
O1 C34 C33 125.24(8) . .
C33 C34 C29 121.09(8) . .
O1 C35 C36 110.12(7) . .
O1 C35 C37 107.18(7) . .
O1 C35 H35 106.7(7) . .
C36 C35 H35 110.7(7) . .
C37 C35 C36 112.89(8) . .
C37 C35 H35 109.0(7) . .
C35 C36 H36A 110.0(9) . .
C35 C36 H36B 109.6(8) . .
C35 C36 H36C 109.3(8) . .
H36A C36 H36B 108.7(12) . .
H36A C36 H36C 109.0(13) . .
H36B C36 H36C 110.1(12) . .
C35 C37 H37A 111.3(8) . .
C35 C37 H37B 108.4(8) . .
C35 C37 H37C 110.6(9) . .
H37A C37 H37B 108.6(12) . .
H37A C37 H37C 109.6(12) . .
H37B C37 H37C 108.3(12) . .
C39 O5 C40 112.96(9) . .
C39 C38 H38A 111.0(10) . .
C39 C38 H38B 109.7(12) . .
C39 C38 H38C 108.2(12) . .
H38A C38 H38B 109.3(15) . .
H38A C38 H38C 106.3(15) . .
H38B C38 H38C 112.2(16) . .
O5 C39 C38 108.02(10) . .
O5 C39 H39A 110.9(9) . .
O5 C39 H39B 110.0(9) . .
C38 C39 H39A 111.2(8) . .
C38 C39 H39B 110.3(9) . .
H39A C39 H39B 106.4(12) . .
O5 C40 C41 108.64(10) . .
O5 C40 H40A 110.1(10) . .
O5 C40 H40B 108.9(10) . .
C41 C40 H40A 111.5(10) . .
C41 C40 H40B 113.5(10) . .
H40A C40 H40B 104.2(14) . .
C40 C41 H41A 108.8(11) . .
C40 C41 H41B 110.6(11) . .
C40 C41 H41C 108.2(11) . .
H41A C41 H41B 114.6(15) . .
H41A C41 H41C 103.3(15) . .
H41B C41 H41C 110.9(15) . .

loop_
_geom_bond_atom_site_label_1
_geom_bond_atom_site_label_2
_geom_bond_distance
_geom_bond_site_symmetry_2
Ru1 O1 2.3196(6) .
Ru1 O2 2.3185(6) .
Ru1 O3 2.2233(6) .
Ru1 C1 1.9574(8) .
Ru1 C7 2.0641(8) .
Ru1 C28 1.8508(8) .
O1 C34 1.3771(10) .
O1 C35 1.4704(10) .
O2 N3 1.2742(10) .
O3 N3 1.2747(10) .
O4 N3 1.2232(9) .
N1 C1 1.3468(10) .
N1 C2 1.4576(11) .
N1 C6 1.4561(10) .
N2 C1 1.3592(10) .
N2 C3 1.5067(10) .
N2 C16 1.4409(10) .
C2 C3 1.5360(12) .
C2 H2A 0.994(14) .
C2 H2B 0.981(14) .
C3 C4 1.5294(13) .
C3 C5 1.5188(12) .
C4 H4A 0.911(14) .
C4 H4B 0.990(15) .
C4 H4C 0.959(16) .
C5 H5A 0.971(15) .
C5 H5B 0.932(16) .
C5 H5C 0.941(15) .
C6 C7 1.5377(11) .
C6 C13 1.5363(12) .
C6 C14 1.5408(12) .
C7 C8 1.5368(11) .
C7 H7 0.998(13) .
C8 C9 1.5336(13) .
C8 C15 1.5463(13) .
C8 H8 0.958(12) .
C9 C10 1.5344(13) .
C9 H9A 0.999(13) .
C9 H9B 0.976(14) .
C10 C11 1.5333(14) .
C10 C14 1.5352(12) .
C10 H10 0.956(13) .
C11 C12 1.5315(15) .
C11 H11A 1.005(14) .
C11 H11B 0.954(15) .
C12 C13 1.5441(13) .
C12 C15 1.5340(14) .
C12 H12 0.971(14) .
C13 H13A 1.009(14) .
C13 H13B 0.955(14) .
C14 H14A 0.968(14) .
C14 H14B 0.942(14) .
C15 H15A 1.018(14) .
C15 H15B 0.998(14) .
C16 C17 1.4137(10) .
C16 C21 1.4065(11) .
C17 C18 1.3983(11) .
C17 C22 1.5213(11) .
C18 C19 1.3881(12) .
C18 H18 0.910(13) .
C19 C20 1.3868(12) .
C19 H19 0.946(14) .
C20 C21 1.3977(11) .
C20 H20 0.962(13) .
C21 C25 1.5176(11) .
C22 C23 1.5328(13) .
C22 C24 1.5359(12) .
C22 H22 0.975(13) .
C23 H23A 0.929(15) .
C23 H23B 0.968(15) .
C23 H23C 0.970(15) .
C24 H24A 0.933(14) .
C24 H24B 0.976(14) .
C24 H24C 0.961(14) .
C25 C26 1.5297(13) .
C25 C27 1.5370(13) .
C25 H25 0.978(12) .
C26 H26A 0.941(16) .
C26 H26B 0.953(16) .
C26 H26C 0.946(15) .
C27 H27A 0.952(14) .
C27 H27B 0.946(16) .
C27 H27C 0.944(15) .
C28 C29 1.4563(11) .
C28 H28 0.963(13) .
C29 C30 1.3996(12) .
C29 C34 1.4083(12) .
C30 C31 1.3896(14) .
C30 H30 0.982(15) .
C31 C32 1.3844(16) .
C31 H31 0.923(15) .
C32 C33 1.3938(14) .
C32 H32 0.974(16) .
C33 C34 1.3909(12) .
C33 H33 0.942(15) .
C35 C36 1.5134(13) .
C35 C37 1.5054(13) .
C35 H35 0.980(13) .
C36 H36A 0.899(15) .
C36 H36B 0.969(14) .
C36 H36C 0.995(15) .
C37 H37A 0.942(14) .
C37 H37B 0.953(14) .
C37 H37C 0.949(15) .
O5 C39 1.4103(15) .
O5 C40 1.4176(14) .
C38 C39 1.5034(19) .
C38 H38A 0.988(17) .
C38 H38B 0.99(2) .
C38 H38C 1.02(2) .
C39 H39A 0.980(14) .
C39 H39B 0.973(16) .
C40 C41 1.494(2) .
C40 H40A 1.010(18) .
C40 H40B 0.961(17) .
C41 H41A 0.918(17) .
C41 H41B 0.942(19) .
C41 H41C 0.921(18) .

loop_
_geom_torsion_atom_site_label_1
_geom_torsion_atom_site_label_2
_geom_torsion_atom_site_label_3
_geom_torsion_atom_site_label_4
_geom_torsion
_geom_torsion_site_symmetry_1
_geom_torsion_site_symmetry_2
_geom_torsion_site_symmetry_3
_geom_torsion_site_symmetry_4
Ru1 O1 C34 C29 -2.35(8) . . . .
Ru1 O1 C34 C33 177.71(7) . . . .
Ru1 O1 C35 C36 -93.42(9) . . . .
Ru1 O1 C35 C37 29.73(10) . . . .
Ru1 O2 N3 O3 -2.10(7) . . . .
Ru1 O2 N3 O4 177.89(7) . . . .
Ru1 O3 N3 O2 2.20(7) . . . .
Ru1 O3 N3 O4 -177.79(7) . . . .
Ru1 C7 C8 C9 -81.27(9) . . . .
Ru1 C7 C8 C15 158.99(6) . . . .
Ru1 C28 C29 C30 -177.30(7) . . . .
Ru1 C28 C29 C34 1.64(11) . . . .
O1 Ru1 C28 C29 -2.17(6) . . . .
O2 Ru1 C28 C29 73.67(14) . . . .
O3 Ru1 C28 C29 80.42(7) . . . .
N1 C2 C3 N2 -23.66(8) . . . .
N1 C2 C3 C4 91.26(8) . . . .
N1 C2 C3 C5 -145.60(7) . . . .
N1 C6 C7 Ru1 -29.91(8) . . . .
N1 C6 C7 C8 -174.82(7) . . . .
N1 C6 C13 C12 -176.62(7) . . . .
N1 C6 C14 C10 174.52(7) . . . .
N2 C16 C17 C18 178.84(7) . . . .
N2 C16 C17 C22 -1.04(11) . . . .
N2 C16 C21 C20 -178.59(7) . . . .
N2 C16 C21 C25 -0.50(11) . . . .
C1 Ru1 C28 C29 -178.22(7) . . . .
C1 N1 C2 C3 18.27(10) . . . .
C1 N1 C6 C7 19.46(10) . . . .
C1 N1 C6 C13 137.91(8) . . . .
C1 N1 C6 C14 -100.71(9) . . . .
C1 N2 C3 C2 24.25(8) . . . .
C1 N2 C3 C4 -90.67(8) . . . .
C1 N2 C3 C5 145.80(8) . . . .
C1 N2 C16 C17 -86.69(9) . . . .
C1 N2 C16 C21 91.83(9) . . . .
C2 N1 C1 Ru1 -177.07(6) . . . .
C2 N1 C1 N2 -3.30(10) . . . .
C2 N1 C6 C7 -163.04(8) . . . .
C2 N1 C6 C13 -44.59(12) . . . .
C2 N1 C6 C14 76.79(11) . . . .
C3 N2 C1 Ru1 158.06(6) . . . .
C3 N2 C1 N1 -14.15(9) . . . .
C3 N2 C16 C17 85.55(9) . . . .
C3 N2 C16 C21 -95.93(9) . . . .
C6 N1 C1 Ru1 0.78(10) . . . .
C6 N1 C1 N2 174.55(7) . . . .
C6 N1 C2 C3 -159.36(8) . . . .
C6 C7 C8 C9 56.54(9) . . . .
C6 C7 C8 C15 -63.20(9) . . . .
C7 Ru1 C28 C29 -99.33(7) . . . .
C7 C6 C13 C12 -60.85(9) . . . .
C7 C6 C14 C10 58.68(9) . . . .
C7 C8 C9 C10 -60.14(9) . . . .
C7 C8 C15 C12 60.97(9) . . . .
C8 C9 C10 C11 -58.57(9) . . . .
C8 C9 C10 C14 60.32(10) . . . .
C9 C8 C15 C12 -60.38(9) . . . .
C9 C10 C11 C12 59.55(10) . . . .
C9 C10 C14 C6 -59.74(10) . . . .
C10 C11 C12 C13 60.50(10) . . . .
C10 C11 C12 C15 -60.33(10) . . . .
C11 C10 C14 C6 60.19(9) . . . .
C11 C12 C13 C6 -61.17(10) . . . .
C11 C12 C15 C8 61.02(9) . . . .
C13 C6 C7 Ru1 -150.71(5) . . . .
C13 C6 C7 C8 64.38(8) . . . .
C13 C6 C14 C10 -61.68(9) . . . .
C13 C12 C15 C8 -59.52(10) . . . .
C14 C6 C7 Ru1 89.30(7) . . . .
C14 C6 C7 C8 -55.61(9) . . . .
C14 C6 C13 C12 61.05(9) . . . .
C14 C10 C11 C12 -59.17(10) . . . .
C15 C8 C9 C10 58.53(9) . . . .
C15 C12 C13 C6 58.63(10) . . . .
C16 N2 C1 Ru1 -28.73(12) . . . .
C16 N2 C1 N1 159.07(7) . . . .
C16 N2 C3 C2 -148.87(7) . . . .
C16 N2 C3 C4 96.21(9) . . . .
C16 N2 C3 C5 -27.32(11) . . . .
C16 C17 C18 C19 -0.30(12) . . . .
C16 C17 C22 C23 117.59(9) . . . .
C16 C17 C22 C24 -121.43(8) . . . .
C16 C21 C25 C26 -121.11(9) . . . .
C16 C21 C25 C27 115.51(9) . . . .
C17 C16 C21 C20 -0.11(11) . . . .
C17 C16 C21 C25 177.98(7) . . . .
C17 C18 C19 C20 0.04(13) . . . .
C18 C17 C22 C23 -62.29(10) . . . .
C18 C17 C22 C24 58.69(10) . . . .
C18 C19 C20 C21 0.21(13) . . . .
C19 C20 C21 C16 -0.17(12) . . . .
C19 C20 C21 C25 -178.34(8) . . . .
C20 C21 C25 C26 56.97(10) . . . .
C20 C21 C25 C27 -66.40(10) . . . .
C21 C16 C17 C18 0.34(11) . . . .
C21 C16 C17 C22 -179.54(7) . . . .
C22 C17 C18 C19 179.59(8) . . . .
C28 C29 C30 C31 178.47(9) . . . .
C28 C29 C34 O1 0.87(11) . . . .
C28 C29 C34 C33 -179.19(8) . . . .
C29 C30 C31 C32 0.48(16) . . . .
C30 C29 C34 O1 179.87(8) . . . .
C30 C29 C34 C33 -0.19(13) . . . .
C30 C31 C32 C33 0.17(16) . . . .
C31 C32 C33 C34 -0.81(15) . . . .
C32 C33 C34 O1 -179.25(9) . . . .
C32 C33 C34 C29 0.82(14) . . . .
C34 O1 C35 C36 75.88(9) . . . .
C34 O1 C35 C37 -160.97(7) . . . .
C34 C29 C30 C31 -0.47(14) . . . .
C35 O1 C34 C29 -173.87(7) . . . .
C35 O1 C34 C33 6.19(12) . . . .
C39 O5 C40 C41 173.68(10) . . . .
C40 O5 C39 C38 -177.88(11) . . . .
